data_4314129
loop_
_publ_author_name
'Hyungphil Chun'
'Eckhard Bill'
'Thomas Weyherm\"uller'
'Karl Wieghardt'

_publ_section_title
;
 S =3/2 <--> S =1/2 Spin Crossover Behavior in Five-Coordinate Halido- and
 Pseudohalido-bis(o-iminobenzosemiquinonato)iron(III) Complexes
;
_journal_name_full 'Inorganic Chemistry'
_journal_page_first 5612
_journal_page_last 5620
_journal_paper_doi 10.1021/ic0301526
_journal_volume 42
_journal_year 2003
_chemical_formula_sum 'C40 H50 Br Fe N2 O2'
_chemical_formula_weight 726.58
_chemical_name_systematic
;
  ?
;
_space_group_IT_number 2
_symmetry_cell_setting triclinic
_symmetry_space_group_name_Hall '-P 1'
_symmetry_space_group_name_H-M 'P -1'
_atom_sites_solution_hydrogens geom
_atom_sites_solution_primary direct
_atom_sites_solution_secondary difmap
_audit_creation_method SHELXL-97
_cell_angle_alpha 86.62(1)
_cell_angle_beta 85.06(1)
_cell_angle_gamma 87.53(1)
_cell_formula_units_Z 4
_cell_length_a 10.6008(3)
_cell_length_b 14.8013(6)
_cell_length_c 24.5204(12)
_cell_measurement_temperature 220(2)
_cell_volume 3823.6(3)
_computing_cell_refinement 'DENZO, Nonius Collect Software'
_computing_data_collection 'DENZO, Nonius Collect Software'
_computing_data_reduction 'DENZO, Nonius Collect Software'
_computing_structure_refinement 'SHELXL-97 (Sheldrick, 1997)'
_computing_structure_solution 'SHELXS-97 (Sheldrick, 1990)'
_diffrn_ambient_temperature 220(2)
_diffrn_measured_fraction_theta_full 0.998
_diffrn_measured_fraction_theta_max 0.998
_diffrn_measurement_device_type 'Nonius Kappa-CCD'
_diffrn_measurement_method '991 images at 1.0 deg. in \w and 40 sec.'
_diffrn_radiation_monochromator graphite
_diffrn_radiation_source 'rotating anode'
_diffrn_radiation_type MoK\a
_diffrn_radiation_wavelength 0.71073
_diffrn_reflns_av_R_equivalents 0.0620
_diffrn_reflns_av_sigmaI/netI 0.0529
_diffrn_reflns_limit_h_max 12
_diffrn_reflns_limit_h_min -12
_diffrn_reflns_limit_k_max 17
_diffrn_reflns_limit_k_min -17
_diffrn_reflns_limit_l_max 29
_diffrn_reflns_limit_l_min -29
_diffrn_reflns_number 63445
_diffrn_reflns_theta_full 25.00
_diffrn_reflns_theta_max 25.00
_diffrn_reflns_theta_min 2.93
_exptl_absorpt_coefficient_mu 1.474
_exptl_absorpt_correction_T_max 0.9356
_exptl_absorpt_correction_T_min 0.7362
_exptl_absorpt_correction_type 'Gaussian, face-indexed'
_exptl_crystal_colour 'dark brown'
_exptl_crystal_density_diffrn 1.262
_exptl_crystal_density_method 'not measured'
_exptl_crystal_description 'opaque parallelepiped'
_exptl_crystal_F_000 1524
_exptl_crystal_size_max 0.20
_exptl_crystal_size_mid 0.20
_exptl_crystal_size_min 0.05
_refine_diff_density_max 0.990
_refine_diff_density_min -0.478
_refine_diff_density_rms 0.055
_refine_ls_extinction_method none
_refine_ls_goodness_of_fit_ref 1.011
_refine_ls_hydrogen_treatment mixed
_refine_ls_matrix_type full
_refine_ls_number_parameters 829
_refine_ls_number_reflns 13430
_refine_ls_number_restraints 0
_refine_ls_restrained_S_all 1.011
_refine_ls_R_factor_all 0.0763
_refine_ls_R_factor_gt 0.0462
_refine_ls_shift/su_max 0.001
_refine_ls_shift/su_mean 0.000
_refine_ls_structure_factor_coef Fsqd
_refine_ls_weighting_details 'w=1/[\s^2^(Fo^2^)+(0.0341P)^2^+3.8475P] where P=(Fo^2^+2Fc^2^)/3'
_refine_ls_weighting_scheme calc
_refine_ls_wR_factor_gt 0.0931
_refine_ls_wR_factor_ref 0.1052
_reflns_number_gt 9680
_reflns_number_total 13430
_reflns_threshold_expression >2sigma(I)
_cod_data_source_file ic0301526_1.cif
_cod_data_source_block 2a@220K
_cod_depositor_comments
;
The following automatic conversions were performed:

'_symmetry_cell_setting' value 'Triclinic' changed to 'triclinic'
according to the built-in table from CIF Core dictionary named
'cif_core.dic' version 2.4.1 from 2010-06-29.

Automatic conversion script
Id: cif_fix_values 1646 2011-03-28 12:23:43Z adriana 

The following automatic conversions were performed:

'_refine_ls_weighting_scheme' value 'calc
w=1/[\s^2^(Fo^2^)+(0.0341P)^2^+3.8475P] where P=(Fo^2^+2Fc^2^)/3' was
changed to 'calc'. New tag '_refine_ls_weighting_details' was
created. The value of the new tag was set to
'w=1/[\s^2^(Fo^2^)+(0.0341P)^2^+3.8475P] where P=(Fo^2^+2Fc^2^)/3'.

Automatic conversion script
Id: cif_fix_values 3143 2015-03-26 13:38:13Z robertas 
;
_cod_database_code 4314129

loop_
_symmetry_equiv_pos_as_xyz
'x, y, z'
'-x, -y, -z'

loop_
_atom_site_label
_atom_site_type_symbol
_atom_site_fract_x
_atom_site_fract_y
_atom_site_fract_z
_atom_site_U_iso_or_equiv
_atom_site_adp_type
_atom_site_occupancy
_atom_site_calc_flag
_atom_site_refinement_flags
_atom_site_disorder_assembly
_atom_site_disorder_group
Fe1 Fe 1.12068(4) 1.02999(3) 0.164316(19) 0.03488(12) Uani 1 d . . .
Fe2 Fe 0.58367(4) 0.70031(3) 0.341265(18) 0.03578(12) Uani 1 d . . .
Br1 Br 0.90815(4) 1.07626(3) 0.152503(19) 0.06327(13) Uani 1 d . . .
Br2 Br 0.37516(4) 0.67993(3) 0.382208(16) 0.06044(13) Uani 1 d . . .
O1 O 1.2195(2) 1.12648(14) 0.13207(8) 0.0351(5) Uani 1 d . . .
O2 O 1.0959(2) 0.91250(14) 0.19893(8) 0.0358(5) Uani 1 d . . .
O3 O 0.5931(2) 0.67872(14) 0.26296(8) 0.0375(5) Uani 1 d . . .
O4 O 0.6890(2) 0.72887(15) 0.39877(9) 0.0424(6) Uani 1 d . . .
N1 N 1.1602(2) 1.08266(17) 0.23109(10) 0.0339(6) Uani 1 d . . .
N2 N 1.1614(2) 0.95955(16) 0.10083(10) 0.0314(6) Uani 1 d . . .
N3 N 0.6685(3) 0.57401(18) 0.34016(10) 0.0369(6) Uani 1 d . . .
N4 N 0.5920(2) 0.83772(18) 0.32746(10) 0.0359(6) Uani 1 d . . .
C1 C 1.2496(3) 1.1855(2) 0.16593(12) 0.0306(7) Uani 1 d . . .
C2 C 1.2163(3) 1.1635(2) 0.22304(12) 0.0321(7) Uani 1 d . . .
C3 C 1.2371(3) 1.2250(2) 0.26287(13) 0.0362(8) Uani 1 d . . .
H3 H 1.2128 1.2109 0.3001 0.043 Uiso 1 calc R . .
C4 C 1.2931(3) 1.3058(2) 0.24719(12) 0.0330(7) Uani 1 d . . .
C5 C 1.3327(3) 1.3226(2) 0.19036(13) 0.0333(7) Uani 1 d . . .
H5 H 1.3749 1.3764 0.1802 0.040 Uiso 1 calc R . .
C6 C 1.3139(3) 1.2663(2) 0.14939(12) 0.0298(7) Uani 1 d . . .
C7 C 1.3560(3) 1.2871(2) 0.08876(13) 0.0349(8) Uani 1 d . . .
C8 C 1.4298(3) 1.3749(2) 0.08045(14) 0.0449(9) Uani 1 d . . .
H8A H 1.5047 1.3685 0.1006 0.067 Uiso 1 calc R . .
H8B H 1.3763 1.4251 0.0937 0.067 Uiso 1 calc R . .
H8C H 1.4547 1.3863 0.0417 0.067 Uiso 1 calc R . .
C9 C 1.2384(3) 1.2980(2) 0.05631(14) 0.0464(9) Uani 1 d . . .
H9A H 1.1913 1.2430 0.0612 0.070 Uiso 1 calc R . .
H9B H 1.2643 1.3096 0.0177 0.070 Uiso 1 calc R . .
H9C H 1.1851 1.3484 0.0695 0.070 Uiso 1 calc R . .
C10 C 1.4437(4) 1.2096(2) 0.06649(15) 0.0507(9) Uani 1 d . . .
H10A H 1.5183 1.2034 0.0869 0.076 Uiso 1 calc R . .
H10B H 1.4691 1.2232 0.0280 0.076 Uiso 1 calc R . .
H10C H 1.3990 1.1535 0.0705 0.076 Uiso 1 calc R . .
C11 C 1.3120(3) 1.3749(2) 0.28963(13) 0.0411(8) Uani 1 d . . .
C12 C 1.4084(4) 1.3344(3) 0.32801(17) 0.0733(13) Uani 1 d . . .
H12A H 1.3789 1.2773 0.3448 0.110 Uiso 1 calc R . .
H12B H 1.4182 1.3760 0.3563 0.110 Uiso 1 calc R . .
H12C H 1.4894 1.3242 0.3072 0.110 Uiso 1 calc R . .
C13 C 1.1859(4) 1.3944(3) 0.32360(17) 0.0681(12) Uani 1 d . . .
H13A H 1.1534 1.3381 0.3402 0.102 Uiso 1 calc R . .
H13B H 1.1251 1.4227 0.2999 0.102 Uiso 1 calc R . .
H13C H 1.1997 1.4348 0.3521 0.102 Uiso 1 calc R . .
C14 C 1.3600(4) 1.4646(3) 0.26429(17) 0.0681(13) Uani 1 d . . .
H14A H 1.2997 1.4913 0.2398 0.102 Uiso 1 calc R . .
H14B H 1.4412 1.4542 0.2438 0.102 Uiso 1 calc R . .
H14C H 1.3696 1.5053 0.2931 0.102 Uiso 1 calc R . .
C15 C 1.1435(3) 1.0407(2) 0.28505(13) 0.0386(8) Uani 1 d . . .
C16 C 1.0261(4) 1.0100(2) 0.30532(15) 0.0535(10) Uani 1 d . . .
H16 H 0.9552 1.0208 0.2850 0.064 Uiso 1 calc R . .
C17 C 1.0146(5) 0.9629(3) 0.35622(18) 0.0702(13) Uani 1 d . . .
H17 H 0.9350 0.9425 0.3705 0.084 Uiso 1 calc R . .
C18 C 1.1175(6) 0.9461(3) 0.38566(17) 0.0764(15) Uani 1 d . . .
H18 H 1.1083 0.9140 0.4199 0.092 Uiso 1 calc R . .
C19 C 1.2348(5) 0.9759(3) 0.36553(15) 0.0656(12) Uani 1 d . . .
H19 H 1.3056 0.9636 0.3857 0.079 Uiso 1 calc R . .
C20 C 1.2475(4) 1.0240(2) 0.31535(14) 0.0480(9) Uani 1 d . . .
H20 H 1.3270 1.0454 0.3017 0.058 Uiso 1 calc R . .
C21 C 1.1006(3) 0.8467(2) 0.16584(13) 0.0321(7) Uani 1 d . . .
C22 C 1.1393(3) 0.8704(2) 0.10955(13) 0.0306(7) Uani 1 d . . .
C23 C 1.1470(3) 0.8045(2) 0.06969(13) 0.0349(8) Uani 1 d . . .
H23 H 1.1720 0.8206 0.0328 0.042 Uiso 1 calc R . .
C24 C 1.1177(3) 0.7171(2) 0.08527(14) 0.0372(8) Uani 1 d . . .
C25 C 1.0816(3) 0.6952(2) 0.14196(14) 0.0381(8) Uani 1 d . . .
H25 H 1.0640 0.6345 0.1521 0.046 Uiso 1 calc R . .
C26 C 1.0706(3) 0.7552(2) 0.18257(13) 0.0346(8) Uani 1 d . . .
C27 C 1.0278(3) 0.7290(2) 0.24257(14) 0.0414(8) Uani 1 d . . .
C28 C 1.1326(4) 0.7481(3) 0.27904(15) 0.0544(10) Uani 1 d . . .
H28A H 1.1514 0.8118 0.2747 0.082 Uiso 1 calc R . .
H28B H 1.2082 0.7119 0.2685 0.082 Uiso 1 calc R . .
H28C H 1.1045 0.7328 0.3170 0.082 Uiso 1 calc R . .
C29 C 0.9993(4) 0.6278(3) 0.25011(16) 0.0613(11) Uani 1 d . . .
H29A H 0.9329 0.6148 0.2272 0.092 Uiso 1 calc R . .
H29B H 0.9719 0.6130 0.2882 0.092 Uiso 1 calc R . .
H29C H 1.0753 0.5919 0.2396 0.092 Uiso 1 calc R . .
C30 C 0.9057(3) 0.7836(3) 0.26044(15) 0.0538(10) Uani 1 d . . .
H30A H 0.9214 0.8479 0.2562 0.081 Uiso 1 calc R . .
H30B H 0.8798 0.7674 0.2985 0.081 Uiso 1 calc R . .
H30C H 0.8390 0.7700 0.2378 0.081 Uiso 1 calc R . .
C31 C 1.1201(4) 0.6436(2) 0.04408(15) 0.0479(9) Uani 1 d . . .
C32 C 1.1426(9) 0.6799(4) -0.0150(2) 0.153(3) Uani 1 d . . .
H32A H 1.0818 0.7291 -0.0220 0.229 Uiso 1 calc R . .
H32B H 1.1326 0.6318 -0.0393 0.229 Uiso 1 calc R . .
H32C H 1.2278 0.7018 -0.0213 0.229 Uiso 1 calc R . .
C33 C 0.9837(6) 0.6093(5) 0.0457(3) 0.134(3) Uani 1 d . . .
H33A H 0.9258 0.6596 0.0369 0.201 Uiso 1 calc R . .
H33B H 0.9588 0.5834 0.0821 0.201 Uiso 1 calc R . .
H33C H 0.9810 0.5636 0.0191 0.201 Uiso 1 calc R . .
C34 C 1.2055(8) 0.5684(4) 0.0574(3) 0.171(4) Uani 1 d . . .
H34A H 1.2035 0.5230 0.0305 0.257 Uiso 1 calc R . .
H34B H 1.1794 0.5420 0.0936 0.257 Uiso 1 calc R . .
H34C H 1.2909 0.5896 0.0570 0.257 Uiso 1 calc R . .
C35 C 1.2032(3) 0.9944(2) 0.04654(13) 0.0337(7) Uani 1 d . . .
C36 C 1.1288(3) 1.0600(2) 0.02052(14) 0.0401(8) Uani 1 d . . .
H36 H 1.0535 1.0829 0.0387 0.048 Uiso 1 calc R . .
C37 C 1.1664(4) 1.0915(2) -0.03255(15) 0.0491(9) Uani 1 d . . .
H37 H 1.1163 1.1359 -0.0505 0.059 Uiso 1 calc R . .
C38 C 1.2762(4) 1.0581(2) -0.05892(15) 0.0516(10) Uani 1 d . . .
H38 H 1.3001 1.0786 -0.0952 0.062 Uiso 1 calc R . .
C39 C 1.3516(4) 0.9948(3) -0.03264(16) 0.0542(10) Uani 1 d . . .
H39 H 1.4279 0.9734 -0.0506 0.065 Uiso 1 calc R . .
C40 C 1.3154(3) 0.9623(2) 0.02049(14) 0.0452(9) Uani 1 d . . .
H40 H 1.3668 0.9188 0.0385 0.054 Uiso 1 calc R . .
C41 C 0.6423(3) 0.6020(2) 0.24770(13) 0.0343(7) Uani 1 d . . .
C42 C 0.6881(3) 0.5411(2) 0.29036(13) 0.0339(7) Uani 1 d . . .
C43 C 0.7438(3) 0.4550(2) 0.27743(14) 0.0406(8) Uani 1 d . . .
H43 H 0.7723 0.4152 0.3054 0.049 Uiso 1 calc R . .
C44 C 0.7557(3) 0.4304(2) 0.22494(14) 0.0394(8) Uani 1 d . . .
C45 C 0.7099(3) 0.4928(2) 0.18300(13) 0.0399(8) Uani 1 d . . .
H45 H 0.7205 0.4753 0.1466 0.048 Uiso 1 calc R . .
C46 C 0.6522(3) 0.5757(2) 0.19224(13) 0.0363(8) Uani 1 d . . .
C47 C 0.5989(3) 0.6380(2) 0.14662(13) 0.0404(8) Uani 1 d . . .
C48 C 0.6163(4) 0.5955(3) 0.09100(14) 0.0550(10) Uani 1 d . . .
H48A H 0.5733 0.5387 0.0933 0.083 Uiso 1 calc R . .
H48B H 0.7059 0.5844 0.0810 0.083 Uiso 1 calc R . .
H48C H 0.5808 0.6365 0.0635 0.083 Uiso 1 calc R . .
C49 C 0.6669(4) 0.7287(2) 0.14160(15) 0.0536(10) Uani 1 d . . .
H49A H 0.6563 0.7569 0.1765 0.080 Uiso 1 calc R . .
H49B H 0.6306 0.7686 0.1137 0.080 Uiso 1 calc R . .
H49C H 0.7564 0.7176 0.1314 0.080 Uiso 1 calc R . .
C50 C 0.4558(4) 0.6563(3) 0.16032(15) 0.0539(10) Uani 1 d . . .
H50A H 0.4130 0.5993 0.1637 0.081 Uiso 1 calc R . .
H50B H 0.4221 0.6949 0.1312 0.081 Uiso 1 calc R . .
H50C H 0.4422 0.6861 0.1946 0.081 Uiso 1 calc R . .
C51 C 0.8137(3) 0.3387(2) 0.20794(15) 0.0479(9) Uani 1 d . . .
C52 C 0.9335(4) 0.3532(3) 0.16973(18) 0.0702(12) Uani 1 d . . .
H52A H 0.9698 0.2951 0.1589 0.105 Uiso 1 calc R . .
H52B H 0.9943 0.3841 0.1886 0.105 Uiso 1 calc R . .
H52C H 0.9124 0.3898 0.1374 0.105 Uiso 1 calc R . .
C53 C 0.7163(4) 0.2905(3) 0.1780(2) 0.0727(13) Uani 1 d . . .
H53A H 0.7519 0.2321 0.1671 0.109 Uiso 1 calc R . .
H53B H 0.6955 0.3272 0.1456 0.109 Uiso 1 calc R . .
H53C H 0.6401 0.2817 0.2023 0.109 Uiso 1 calc R . .
C54 C 0.8503(4) 0.2775(3) 0.25705(17) 0.0699(13) Uani 1 d . . .
H54A H 0.8859 0.2203 0.2443 0.105 Uiso 1 calc R . .
H54B H 0.7757 0.2667 0.2819 0.105 Uiso 1 calc R . .
H54C H 0.9127 0.3068 0.2760 0.105 Uiso 1 calc R . .
C55 C 0.7090(3) 0.5220(2) 0.38712(13) 0.0405(8) Uani 1 d . . .
C56 C 0.8350(4) 0.5069(3) 0.39501(16) 0.0613(11) Uani 1 d . . .
H56 H 0.8971 0.5298 0.3688 0.074 Uiso 1 calc R . .
C57 C 0.8711(4) 0.4581(3) 0.44123(17) 0.0737(14) Uani 1 d . . .
H57 H 0.9575 0.4487 0.4466 0.088 Uiso 1 calc R . .
C58 C 0.7805(5) 0.4233(3) 0.47941(16) 0.0704(13) Uani 1 d . . .
H58 H 0.8049 0.3901 0.5109 0.084 Uiso 1 calc R . .
C59 C 0.6554(4) 0.4370(3) 0.47151(16) 0.0680(12) Uani 1 d . . .
H59 H 0.5938 0.4124 0.4974 0.082 Uiso 1 calc R . .
C60 C 0.6181(4) 0.4870(3) 0.42562(15) 0.0550(10) Uani 1 d . . .
H60 H 0.5316 0.4971 0.4207 0.066 Uiso 1 calc R . .
C61 C 0.6909(3) 0.8141(2) 0.40862(13) 0.0356(8) Uani 1 d . . .
C62 C 0.6367(3) 0.8779(2) 0.36950(12) 0.0331(7) Uani 1 d . . .
C63 C 0.6320(3) 0.9722(2) 0.37907(13) 0.0387(8) Uani 1 d . . .
H63 H 0.5949 1.0138 0.3542 0.046 Uiso 1 calc R . .
C64 C 0.6805(3) 1.0022(2) 0.42383(14) 0.0384(8) Uani 1 d . . .
C65 C 0.7380(3) 0.9374(2) 0.46083(13) 0.0406(8) Uani 1 d . . .
H65 H 0.7733 0.9592 0.4912 0.049 Uiso 1 calc R . .
C66 C 0.7451(3) 0.8451(2) 0.45485(13) 0.0387(8) Uani 1 d . . .
C67 C 0.8075(3) 0.7769(2) 0.49510(14) 0.0471(9) Uani 1 d . . .
C68 C 0.7131(4) 0.7047(3) 0.51809(15) 0.0575(11) Uani 1 d . . .
H68A H 0.6389 0.7343 0.5363 0.086 Uiso 1 calc R . .
H68B H 0.7531 0.6635 0.5442 0.086 Uiso 1 calc R . .
H68C H 0.6879 0.6711 0.4883 0.086 Uiso 1 calc R . .
C69 C 0.8508(5) 0.8242(3) 0.54408(17) 0.0732(14) Uani 1 d . . .
H69A H 0.7781 0.8535 0.5635 0.110 Uiso 1 calc R . .
H69B H 0.9117 0.8692 0.5310 0.110 Uiso 1 calc R . .
H69C H 0.8898 0.7797 0.5687 0.110 Uiso 1 calc R . .
C70 C 0.9224(4) 0.7305(3) 0.46497(18) 0.0665(12) Uani 1 d . . .
H70A H 0.8960 0.7017 0.4335 0.100 Uiso 1 calc R . .
H70B H 0.9596 0.6850 0.4895 0.100 Uiso 1 calc R . .
H70C H 0.9845 0.7752 0.4527 0.100 Uiso 1 calc R . .
C71 C 0.6758(3) 1.1028(2) 0.43649(15) 0.0472(9) Uani 1 d . . .
C72 C 0.6082(5) 1.1158(3) 0.49348(17) 0.0730(13) Uani 1 d . . .
H72A H 0.6505 1.0780 0.5206 0.110 Uiso 1 calc R . .
H72B H 0.5208 1.0987 0.4939 0.110 Uiso 1 calc R . .
H72C H 0.6106 1.1788 0.5021 0.110 Uiso 1 calc R . .
C73 C 0.6065(5) 1.1618(3) 0.39530(18) 0.0752(14) Uani 1 d . . .
H73A H 0.6071 1.2246 0.4046 0.113 Uiso 1 calc R . .
H73B H 0.5197 1.1433 0.3960 0.113 Uiso 1 calc R . .
H73C H 0.6483 1.1553 0.3589 0.113 Uiso 1 calc R . .
C74 C 0.8117(4) 1.1343(3) 0.4364(2) 0.0933(17) Uani 1 d . . .
H74A H 0.8565 1.0967 0.4627 0.140 Uiso 1 calc R . .
H74B H 0.8098 1.1969 0.4462 0.140 Uiso 1 calc R . .
H74C H 0.8548 1.1293 0.4001 0.140 Uiso 1 calc R . .
C75 C 0.5545(3) 0.8883(2) 0.28017(12) 0.0343(7) Uani 1 d . . .
C76 C 0.4479(3) 0.8618(2) 0.25673(14) 0.0413(8) Uani 1 d . . .
H76 H 0.4008 0.8136 0.2732 0.050 Uiso 1 calc R . .
C77 C 0.4116(3) 0.9066(3) 0.20931(14) 0.0478(9) Uani 1 d . . .
H77 H 0.3399 0.8881 0.1936 0.057 Uiso 1 calc R . .
C78 C 0.4782(3) 0.9776(3) 0.18467(14) 0.0501(10) Uani 1 d . . .
H78 H 0.4509 1.0088 0.1530 0.060 Uiso 1 calc R . .
C79 C 0.5855(3) 1.0025(3) 0.20691(15) 0.0513(10) Uani 1 d . . .
H79 H 0.6325 1.0503 0.1899 0.062 Uiso 1 calc R . .
C80 C 0.6251(3) 0.9579(2) 0.25406(14) 0.0436(9) Uani 1 d . . .
H80 H 0.6996 0.9746 0.2684 0.052 Uiso 1 calc R . .

loop_
_atom_site_aniso_label
_atom_site_aniso_U_11
_atom_site_aniso_U_22
_atom_site_aniso_U_33
_atom_site_aniso_U_23
_atom_site_aniso_U_13
_atom_site_aniso_U_12
Fe1 0.0430(3) 0.0268(3) 0.0351(3) -0.0048(2) 0.0007(2) -0.0084(2)
Fe2 0.0437(3) 0.0350(3) 0.0288(2) 0.0008(2) -0.0065(2) 0.0002(2)
Br1 0.0444(2) 0.0636(3) 0.0834(3) -0.0275(2) -0.0028(2) 0.00614(19)
Br2 0.0479(2) 0.0784(3) 0.0515(2) 0.0190(2) 0.00101(18) -0.0029(2)
O1 0.0449(13) 0.0313(12) 0.0300(12) -0.0015(10) -0.0039(10) -0.0101(10)
O2 0.0427(13) 0.0303(12) 0.0342(12) -0.0034(10) 0.0025(10) -0.0067(10)
O3 0.0485(14) 0.0332(13) 0.0308(12) 0.0020(10) -0.0063(10) -0.0010(11)
O4 0.0518(15) 0.0379(14) 0.0391(13) 0.0001(11) -0.0172(11) 0.0047(11)
N1 0.0386(15) 0.0282(15) 0.0347(15) -0.0003(12) 0.0012(12) -0.0092(12)
N2 0.0323(14) 0.0269(15) 0.0348(15) -0.0004(11) -0.0005(12) -0.0039(11)
N3 0.0463(17) 0.0359(16) 0.0278(15) 0.0048(12) -0.0048(12) 0.0006(13)
N4 0.0340(15) 0.0419(16) 0.0318(15) 0.0018(12) -0.0061(12) -0.0002(12)
C1 0.0324(17) 0.0279(17) 0.0324(17) -0.0010(14) -0.0089(14) -0.0003(14)
C2 0.0347(17) 0.0270(17) 0.0348(18) -0.0001(14) -0.0036(14) -0.0046(14)
C3 0.044(2) 0.0361(19) 0.0292(17) -0.0029(14) -0.0016(15) -0.0073(15)
C4 0.0367(18) 0.0294(18) 0.0332(18) -0.0012(14) -0.0033(14) -0.0056(14)
C5 0.0367(18) 0.0272(17) 0.0365(18) 0.0001(14) -0.0050(15) -0.0058(14)
C6 0.0316(17) 0.0283(17) 0.0296(17) 0.0031(13) -0.0045(13) -0.0040(14)
C7 0.0410(19) 0.0314(18) 0.0324(18) 0.0027(14) -0.0037(15) -0.0086(15)
C8 0.053(2) 0.042(2) 0.039(2) 0.0058(16) -0.0006(17) -0.0148(17)
C9 0.057(2) 0.048(2) 0.0350(19) 0.0078(16) -0.0120(17) -0.0103(18)
C10 0.058(2) 0.046(2) 0.046(2) -0.0007(17) 0.0088(18) -0.0039(19)
C11 0.053(2) 0.037(2) 0.0348(19) -0.0060(15) -0.0024(16) -0.0111(16)
C12 0.088(3) 0.077(3) 0.061(3) -0.015(2) -0.031(2) -0.011(3)
C13 0.079(3) 0.061(3) 0.064(3) -0.022(2) 0.012(2) -0.017(2)
C14 0.100(3) 0.051(3) 0.056(3) -0.012(2) 0.004(2) -0.034(2)
C15 0.052(2) 0.0293(18) 0.0334(18) -0.0037(14) 0.0065(16) -0.0113(16)
C16 0.063(3) 0.048(2) 0.048(2) -0.0075(18) 0.0145(19) -0.015(2)
C17 0.092(3) 0.064(3) 0.051(3) -0.007(2) 0.031(3) -0.033(3)
C18 0.134(5) 0.061(3) 0.032(2) 0.004(2) 0.011(3) -0.029(3)
C19 0.102(4) 0.059(3) 0.036(2) 0.0073(19) -0.012(2) -0.013(3)
C20 0.065(2) 0.045(2) 0.035(2) -0.0015(16) -0.0035(18) -0.0142(19)
C21 0.0270(16) 0.0310(18) 0.0387(18) -0.0031(15) -0.0035(14) -0.0029(14)
C22 0.0288(17) 0.0243(17) 0.0390(18) -0.0020(14) -0.0044(14) -0.0012(13)
C23 0.0368(18) 0.0289(18) 0.0396(19) -0.0024(14) -0.0049(15) -0.0017(14)
C24 0.0341(18) 0.0304(19) 0.049(2) -0.0065(15) -0.0100(16) -0.0018(14)
C25 0.0370(19) 0.0249(18) 0.053(2) 0.0022(16) -0.0065(16) -0.0065(14)
C26 0.0272(17) 0.0308(18) 0.046(2) 0.0036(15) -0.0034(15) -0.0042(14)
C27 0.041(2) 0.038(2) 0.045(2) 0.0075(16) -0.0026(16) -0.0123(16)
C28 0.052(2) 0.068(3) 0.043(2) 0.0118(19) -0.0096(18) -0.011(2)
C29 0.075(3) 0.049(2) 0.059(3) 0.016(2) -0.002(2) -0.021(2)
C30 0.042(2) 0.068(3) 0.050(2) -0.001(2) 0.0059(18) -0.0142(19)
C31 0.058(2) 0.034(2) 0.054(2) -0.0127(17) -0.0131(19) -0.0037(18)
C32 0.326(11) 0.069(4) 0.069(4) -0.032(3) -0.040(5) -0.001(5)
C33 0.106(5) 0.143(6) 0.168(7) -0.089(5) -0.041(4) -0.019(4)
C34 0.260(9) 0.110(5) 0.163(6) -0.099(5) -0.132(6) 0.126(6)
C35 0.0355(18) 0.0279(17) 0.0384(19) -0.0046(14) -0.0023(15) -0.0068(14)
C36 0.041(2) 0.037(2) 0.043(2) -0.0014(16) -0.0077(16) 0.0003(16)
C37 0.060(2) 0.044(2) 0.044(2) 0.0054(17) -0.0126(19) -0.0016(19)
C38 0.075(3) 0.041(2) 0.038(2) 0.0000(17) 0.001(2) -0.014(2)
C39 0.060(2) 0.046(2) 0.052(2) -0.0022(19) 0.017(2) -0.0023(19)
C40 0.048(2) 0.038(2) 0.048(2) 0.0034(17) 0.0031(17) 0.0031(17)
C41 0.0353(18) 0.0318(19) 0.0362(18) 0.0018(15) -0.0041(14) -0.0106(15)
C42 0.0351(18) 0.0338(19) 0.0327(18) 0.0023(14) -0.0036(14) -0.0048(15)
C43 0.044(2) 0.037(2) 0.040(2) 0.0049(16) -0.0061(16) -0.0028(16)
C44 0.0414(19) 0.0357(19) 0.041(2) -0.0050(16) -0.0006(16) -0.0045(15)
C45 0.048(2) 0.043(2) 0.0288(18) -0.0040(15) -0.0017(15) -0.0077(17)
C46 0.0420(19) 0.0358(19) 0.0318(18) 0.0018(14) -0.0042(15) -0.0134(16)
C47 0.053(2) 0.037(2) 0.0311(18) 0.0053(15) -0.0071(16) -0.0112(16)
C48 0.083(3) 0.052(2) 0.032(2) 0.0046(17) -0.0109(19) -0.016(2)
C49 0.075(3) 0.044(2) 0.043(2) 0.0110(17) -0.0106(19) -0.018(2)
C50 0.063(3) 0.056(2) 0.044(2) 0.0083(18) -0.0185(19) -0.005(2)
C51 0.051(2) 0.047(2) 0.046(2) -0.0102(17) -0.0054(18) 0.0059(18)
C52 0.065(3) 0.074(3) 0.069(3) -0.012(2) 0.006(2) 0.013(2)
C53 0.074(3) 0.048(3) 0.101(4) -0.029(2) -0.025(3) 0.011(2)
C54 0.089(3) 0.050(3) 0.069(3) -0.002(2) -0.013(2) 0.023(2)
C55 0.057(2) 0.0335(19) 0.0302(18) 0.0026(15) -0.0062(16) 0.0059(17)
C56 0.056(3) 0.078(3) 0.046(2) 0.021(2) -0.0038(19) 0.005(2)
C57 0.063(3) 0.097(4) 0.058(3) 0.029(3) -0.014(2) 0.010(3)
C58 0.090(3) 0.076(3) 0.041(2) 0.023(2) -0.009(2) 0.021(3)
C59 0.076(3) 0.073(3) 0.049(2) 0.026(2) 0.004(2) 0.007(2)
C60 0.059(2) 0.062(3) 0.041(2) 0.0115(19) -0.0012(19) 0.003(2)
C61 0.0321(18) 0.042(2) 0.0328(18) 0.0001(15) -0.0026(14) -0.0001(15)
C62 0.0311(17) 0.0373(19) 0.0310(17) -0.0002(14) -0.0045(14) -0.0005(14)
C63 0.0363(18) 0.041(2) 0.0388(19) 0.0014(15) -0.0063(15) 0.0025(15)
C64 0.0343(18) 0.040(2) 0.041(2) -0.0010(16) -0.0044(15) -0.0019(15)
C65 0.0400(19) 0.047(2) 0.0367(19) -0.0079(16) -0.0088(15) -0.0030(16)
C66 0.0347(18) 0.049(2) 0.0334(18) -0.0011(16) -0.0069(15) -0.0028(16)
C67 0.052(2) 0.046(2) 0.045(2) 0.0038(17) -0.0201(18) 0.0026(18)
C68 0.071(3) 0.061(3) 0.041(2) 0.0116(19) -0.0132(19) -0.007(2)
C69 0.102(4) 0.065(3) 0.060(3) 0.003(2) -0.052(3) -0.002(3)
C70 0.050(2) 0.068(3) 0.080(3) 0.014(2) -0.020(2) 0.011(2)
C71 0.051(2) 0.040(2) 0.052(2) -0.0083(17) -0.0075(18) -0.0036(17)
C72 0.101(4) 0.059(3) 0.059(3) -0.015(2) -0.002(3) 0.014(3)
C73 0.119(4) 0.039(2) 0.071(3) -0.004(2) -0.030(3) 0.003(2)
C74 0.067(3) 0.055(3) 0.162(5) -0.032(3) -0.005(3) -0.017(2)
C75 0.0302(17) 0.041(2) 0.0314(17) 0.0006(15) -0.0041(14) 0.0029(15)
C76 0.0358(19) 0.044(2) 0.045(2) 0.0024(16) -0.0073(16) -0.0022(16)
C77 0.038(2) 0.060(2) 0.046(2) -0.0003(19) -0.0161(17) 0.0029(18)
C78 0.051(2) 0.061(3) 0.036(2) 0.0116(18) -0.0037(17) 0.0111(19)
C79 0.046(2) 0.059(3) 0.046(2) 0.0153(19) 0.0032(18) -0.0047(19)
C80 0.0362(19) 0.054(2) 0.041(2) 0.0052(17) -0.0080(16) -0.0055(17)

loop_
_atom_type_symbol
_atom_type_description
_atom_type_scat_dispersion_real
_atom_type_scat_dispersion_imag
_atom_type_scat_source
C C 0.0033 0.0016 'International Tables Vol C Tables 4.2.6.8 and 6.1.1.4'
H H 0.0000 0.0000 'International Tables Vol C Tables 4.2.6.8 and 6.1.1.4'
N N 0.0061 0.0033 'International Tables Vol C Tables 4.2.6.8 and 6.1.1.4'
O O 0.0106 0.0060 'International Tables Vol C Tables 4.2.6.8 and 6.1.1.4'
Fe Fe 0.3463 0.8444 'International Tables Vol C Tables 4.2.6.8 and 6.1.1.4'
Br Br -0.2901 2.4595 'International Tables Vol C Tables 4.2.6.8 and 6.1.1.4'

loop_
_geom_angle_atom_site_label_1
_geom_angle_atom_site_label_2
_geom_angle_atom_site_label_3
_geom_angle
_geom_angle_site_symmetry_1
_geom_angle_site_symmetry_3
_geom_angle_publ_flag
O1 Fe1 O2 154.60(10) . . ?
O1 Fe1 N2 91.23(10) . . ?
O2 Fe1 N2 81.70(10) . . ?
O1 Fe1 N1 81.60(9) . . ?
O2 Fe1 N1 93.89(10) . . ?
N2 Fe1 N1 153.49(11) . . ?
O1 Fe1 Br1 105.36(7) . . ?
O2 Fe1 Br1 99.95(7) . . ?
N2 Fe1 Br1 101.05(8) . . ?
N1 Fe1 Br1 105.47(8) . . ?
O4 Fe2 O3 141.63(10) . . ?
O4 Fe2 N3 89.24(10) . . ?
O3 Fe2 N3 78.72(10) . . ?
O4 Fe2 N4 79.60(10) . . ?
O3 Fe2 N4 93.22(10) . . ?
N3 Fe2 N4 150.52(11) . . ?
O4 Fe2 Br2 107.73(7) . . ?
O3 Fe2 Br2 110.59(7) . . ?
N3 Fe2 Br2 105.73(8) . . ?
N4 Fe2 Br2 103.65(8) . . ?
C1 O1 Fe1 115.40(18) . . ?
C21 O2 Fe1 115.16(19) . . ?
C41 O3 Fe2 117.48(19) . . ?
C61 O4 Fe2 115.60(19) . . ?
C2 N1 C15 119.8(3) . . ?
C2 N1 Fe1 114.3(2) . . ?
C15 N1 Fe1 125.7(2) . . ?
C22 N2 C35 119.4(3) . . ?
C22 N2 Fe1 114.3(2) . . ?
C35 N2 Fe1 126.15(19) . . ?
C42 N3 C55 120.0(3) . . ?
C42 N3 Fe2 114.6(2) . . ?
C55 N3 Fe2 125.4(2) . . ?
C62 N4 C75 121.9(3) . . ?
C62 N4 Fe2 112.4(2) . . ?
C75 N4 Fe2 125.7(2) . . ?
O1 C1 C6 124.1(3) . . ?
O1 C1 C2 115.8(3) . . ?
C6 C1 C2 120.1(3) . . ?
N1 C2 C3 127.6(3) . . ?
N1 C2 C1 111.8(3) . . ?
C3 C2 C1 120.5(3) . . ?
C4 C3 C2 119.9(3) . . ?
C3 C4 C5 117.9(3) . . ?
C3 C4 C11 120.6(3) . . ?
C5 C4 C11 121.5(3) . . ?
C6 C5 C4 125.1(3) . . ?
C5 C6 C1 116.2(3) . . ?
C5 C6 C7 123.7(3) . . ?
C1 C6 C7 120.1(3) . . ?
C6 C7 C9 109.0(3) . . ?
C6 C7 C8 111.4(3) . . ?
C9 C7 C8 108.8(3) . . ?
C6 C7 C10 110.2(3) . . ?
C9 C7 C10 109.8(3) . . ?
C8 C7 C10 107.7(3) . . ?
C14 C11 C12 108.4(3) . . ?
C14 C11 C4 113.4(3) . . ?
C12 C11 C4 108.3(3) . . ?
C14 C11 C13 108.0(3) . . ?
C12 C11 C13 108.8(3) . . ?
C4 C11 C13 109.9(3) . . ?
C16 C15 C20 119.9(3) . . ?
C16 C15 N1 120.1(3) . . ?
C20 C15 N1 119.7(3) . . ?
C15 C16 C17 119.0(4) . . ?
C18 C17 C16 120.8(4) . . ?
C17 C18 C19 120.5(4) . . ?
C18 C19 C20 119.5(4) . . ?
C19 C20 C15 120.3(4) . . ?
O2 C21 C26 124.1(3) . . ?
O2 C21 C22 115.8(3) . . ?
C26 C21 C22 120.0(3) . . ?
N2 C22 C23 126.9(3) . . ?
N2 C22 C21 112.2(3) . . ?
C23 C22 C21 120.8(3) . . ?
C24 C23 C22 119.5(3) . . ?
C23 C24 C25 118.5(3) . . ?
C23 C24 C31 122.0(3) . . ?
C25 C24 C31 119.5(3) . . ?
C26 C25 C24 125.4(3) . . ?
C25 C26 C21 115.8(3) . . ?
C25 C26 C27 123.5(3) . . ?
C21 C26 C27 120.7(3) . . ?
C28 C27 C26 109.6(3) . . ?
C28 C27 C29 108.6(3) . . ?
C26 C27 C29 111.0(3) . . ?
C28 C27 C30 109.9(3) . . ?
C26 C27 C30 109.8(3) . . ?
C29 C27 C30 107.9(3) . . ?
C34 C31 C32 112.7(5) . . ?
C34 C31 C24 112.1(3) . . ?
C32 C31 C24 113.2(3) . . ?
C34 C31 C33 109.1(5) . . ?
C32 C31 C33 101.9(5) . . ?
C24 C31 C33 107.1(3) . . ?
C40 C35 C36 120.4(3) . . ?
C40 C35 N2 120.4(3) . . ?
C36 C35 N2 119.2(3) . . ?
C35 C36 C37 119.4(3) . . ?
C38 C37 C36 120.3(3) . . ?
C37 C38 C39 120.3(3) . . ?
C38 C39 C40 120.3(4) . . ?
C35 C40 C39 119.3(3) . . ?
O3 C41 C46 123.8(3) . . ?
O3 C41 C42 116.2(3) . . ?
C46 C41 C42 120.0(3) . . ?
N3 C42 C43 126.8(3) . . ?
N3 C42 C41 113.0(3) . . ?
C43 C42 C41 120.2(3) . . ?
C44 C43 C42 120.1(3) . . ?
C43 C44 C45 118.6(3) . . ?
C43 C44 C51 123.1(3) . . ?
C45 C44 C51 118.3(3) . . ?
C46 C45 C44 124.9(3) . . ?
C45 C46 C41 116.2(3) . . ?
C45 C46 C47 123.1(3) . . ?
C41 C46 C47 120.7(3) . . ?
C48 C47 C46 112.0(3) . . ?
C48 C47 C50 107.7(3) . . ?
C46 C47 C50 109.6(3) . . ?
C48 C47 C49 108.3(3) . . ?
C46 C47 C49 109.9(3) . . ?
C50 C47 C49 109.4(3) . . ?
C52 C51 C54 107.7(3) . . ?
C52 C51 C44 109.6(3) . . ?
C54 C51 C44 112.5(3) . . ?
C52 C51 C53 109.7(3) . . ?
C54 C51 C53 108.6(3) . . ?
C44 C51 C53 108.7(3) . . ?
C56 C55 C60 119.4(3) . . ?
C56 C55 N3 121.8(3) . . ?
C60 C55 N3 118.8(3) . . ?
C55 C56 C57 120.4(4) . . ?
C58 C57 C56 120.0(4) . . ?
C59 C58 C57 119.9(4) . . ?
C58 C59 C60 120.6(4) . . ?
C55 C60 C59 119.7(4) . . ?
O4 C61 C66 122.8(3) . . ?
O4 C61 C62 116.8(3) . . ?
C66 C61 C62 120.4(3) . . ?
N4 C62 C63 127.6(3) . . ?
N4 C62 C61 113.0(3) . . ?
C63 C62 C61 119.4(3) . . ?
C64 C63 C62 120.6(3) . . ?
C63 C64 C65 118.6(3) . . ?
C63 C64 C71 122.6(3) . . ?
C65 C64 C71 118.8(3) . . ?
C66 C65 C64 124.4(3) . . ?
C65 C66 C61 116.6(3) . . ?
C65 C66 C67 123.4(3) . . ?
C61 C66 C67 120.1(3) . . ?
C70 C67 C69 109.1(3) . . ?
C70 C67 C66 108.9(3) . . ?
C69 C67 C66 111.3(3) . . ?
C70 C67 C68 109.4(3) . . ?
C69 C67 C68 107.5(3) . . ?
C66 C67 C68 110.6(3) . . ?
C73 C71 C72 108.0(3) . . ?
C73 C71 C74 109.2(4) . . ?
C72 C71 C74 108.3(4) . . ?
C73 C71 C64 112.4(3) . . ?
C72 C71 C64 110.1(3) . . ?
C74 C71 C64 108.8(3) . . ?
C76 C75 C80 119.0(3) . . ?
C76 C75 N4 118.0(3) . . ?
C80 C75 N4 122.8(3) . . ?
C77 C76 C75 119.8(3) . . ?
C78 C77 C76 121.3(3) . . ?
C77 C78 C79 119.1(3) . . ?
C78 C79 C80 120.8(3) . . ?
C79 C80 C75 119.9(3) . . ?

loop_
_geom_bond_atom_site_label_1
_geom_bond_atom_site_label_2
_geom_bond_distance
_geom_bond_site_symmetry_2
_geom_bond_publ_flag
Fe1 O1 1.902(2) . ?
Fe1 O2 1.908(2) . ?
Fe1 N2 1.932(3) . ?
Fe1 N1 1.939(3) . ?
Fe1 Br1 2.3633(6) . ?
Fe2 O4 1.949(2) . ?
Fe2 O3 1.958(2) . ?
Fe2 N3 2.040(3) . ?
Fe2 N4 2.046(3) . ?
Fe2 Br2 2.3716(6) . ?
O1 C1 1.307(4) . ?
O2 C21 1.300(4) . ?
O3 C41 1.292(4) . ?
O4 C61 1.299(4) . ?
N1 C2 1.356(4) . ?
N1 C15 1.428(4) . ?
N2 C22 1.352(4) . ?
N2 C35 1.440(4) . ?
N3 C42 1.338(4) . ?
N3 C55 1.433(4) . ?
N4 C62 1.350(4) . ?
N4 C75 1.419(4) . ?
C1 C6 1.423(4) . ?
C1 C2 1.436(4) . ?
C2 C3 1.411(4) . ?
C3 C4 1.377(4) . ?
C4 C5 1.431(4) . ?
C4 C11 1.533(4) . ?
C5 C6 1.376(4) . ?
C6 C7 1.532(4) . ?
C7 C9 1.534(4) . ?
C7 C8 1.540(4) . ?
C7 C10 1.540(5) . ?
C11 C14 1.520(5) . ?
C11 C12 1.529(5) . ?
C11 C13 1.538(5) . ?
C15 C16 1.385(5) . ?
C15 C20 1.388(5) . ?
C16 C17 1.391(5) . ?
C17 C18 1.366(6) . ?
C18 C19 1.378(6) . ?
C19 C20 1.384(5) . ?
C21 C26 1.433(4) . ?
C21 C22 1.433(4) . ?
C22 C23 1.416(4) . ?
C23 C24 1.367(4) . ?
C24 C25 1.432(5) . ?
C24 C31 1.526(5) . ?
C25 C26 1.368(5) . ?
C26 C27 1.534(4) . ?
C27 C28 1.530(5) . ?
C27 C29 1.538(5) . ?
C27 C30 1.542(5) . ?
C31 C34 1.444(6) . ?
C31 C32 1.517(7) . ?
C31 C33 1.550(6) . ?
C35 C40 1.380(5) . ?
C35 C36 1.385(4) . ?
C36 C37 1.387(5) . ?
C37 C38 1.370(5) . ?
C38 C39 1.372(5) . ?
C39 C40 1.390(5) . ?
C41 C46 1.431(4) . ?
C41 C42 1.442(4) . ?
C42 C43 1.422(5) . ?
C43 C44 1.352(5) . ?
C44 C45 1.443(5) . ?
C44 C51 1.531(5) . ?
C45 C46 1.368(5) . ?
C46 C47 1.537(4) . ?
C47 C48 1.529(5) . ?
C47 C50 1.541(5) . ?
C47 C49 1.544(5) . ?
C51 C52 1.527(5) . ?
C51 C54 1.531(5) . ?
C51 C53 1.540(5) . ?
C55 C56 1.373(5) . ?
C55 C60 1.384(5) . ?
C56 C57 1.381(5) . ?
C57 C58 1.377(6) . ?
C58 C59 1.361(6) . ?
C59 C60 1.387(5) . ?
C61 C66 1.422(4) . ?
C61 C62 1.444(4) . ?
C62 C63 1.426(4) . ?
C63 C64 1.357(4) . ?
C64 C65 1.434(4) . ?
C64 C71 1.537(5) . ?
C65 C66 1.381(5) . ?
C66 C67 1.539(4) . ?
C67 C70 1.528(5) . ?
C67 C69 1.538(5) . ?
C67 C68 1.544(5) . ?
C71 C73 1.513(5) . ?
C71 C72 1.533(5) . ?
C71 C74 1.533(5) . ?
C75 C76 1.392(4) . ?
C75 C80 1.393(4) . ?
C76 C77 1.379(5) . ?
C77 C78 1.373(5) . ?
C78 C79 1.376(5) . ?
C79 C80 1.385(5) . ?
